data_4114998
loop_
_publ_author_name
'Shunichi Fukuzumi'
'Osamu Inada'
'Naoya Satoh'
'Tomoyoshi Suenobu'
'Hiroshi Imahori'

_publ_section_title
;
 Significant Enhancement of Electron Transfer Reduction of NAD+ Analogues
 by Complexation with Scandium Ion and the Detection of the Radical
 Intermediate-Scandium Ion Complex
;
_journal_name_full 'Journal of the American Chemical Society'
_journal_page_first 9181
_journal_page_last 9188
_journal_paper_doi 10.1021/ja0260364
_journal_volume 124
_journal_year 2002
_chemical_formula_sum 'C21 H27 Cl N2 O6'
_chemical_formula_weight 438.90
_space_group_IT_number 29
_symmetry_cell_setting orthorhombic
_symmetry_Int_Tables_number 29
_symmetry_space_group_name_Hall 'P 2c -2ac'
_symmetry_space_group_name_H-M 'P c a 21'
_cell_angle_alpha 90
_cell_angle_beta 90
_cell_angle_gamma 90
_cell_formula_units_Z 8
_cell_length_a 14.8422(5)
_cell_length_b 12.5791(5)
_cell_length_c 24.829(1)
_cell_measurement_reflns_used 37760
_cell_measurement_temperature 296.2
_cell_measurement_theta_max 27.5
_cell_measurement_theta_min 1.6
_cell_volume 4635.6(3)
_computing_cell_refinement PROCESS-AUTO
_computing_data_collection PROCESS-AUTO
_computing_data_reduction 'teXsan Ver. 1.10'
_computing_publication_material 'teXsan Ver. 1.10'
_computing_structure_refinement 'teXsan Ver. 1.10'
_computing_structure_solution SIR92
_diffrn_measured_fraction_theta_full 0.9996
_diffrn_measured_fraction_theta_max 0.9996
_diffrn_measurement_device_type 'Rigaku RAXIS-RAPID Imaging Plate'
_diffrn_measurement_method \w
_diffrn_radiation_type 'Mo K\a'
_diffrn_radiation_wavelength 0.7107
_diffrn_reflns_av_R_equivalents 0.054
_diffrn_reflns_limit_h_max 19
_diffrn_reflns_limit_h_min 0
_diffrn_reflns_limit_k_max 16
_diffrn_reflns_limit_k_min 0
_diffrn_reflns_limit_l_max 0
_diffrn_reflns_limit_l_min -32
_diffrn_reflns_number 36678
_diffrn_reflns_theta_full 27.48
_diffrn_reflns_theta_max 27.48
_exptl_absorpt_coefficient_mu 0.202
_exptl_absorpt_correction_T_max 0.980
_exptl_absorpt_correction_T_min 0.664
_exptl_absorpt_correction_type multi-scan
_exptl_absorpt_process_details '(Higashi, 1995)'
_exptl_crystal_colour colorless
_exptl_crystal_density_diffrn 1.258
_exptl_crystal_description platelet
_exptl_crystal_size_max 0.500
_exptl_crystal_size_mid 0.300
_exptl_crystal_size_min 0.100
_refine_diff_density_max 0.58
_refine_diff_density_min -0.58
_refine_ls_abs_structure_Flack -0.7(4)
_refine_ls_extinction_method none
_refine_ls_goodness_of_fit_ref 1.313
_refine_ls_hydrogen_treatment noref
_refine_ls_number_parameters 542
_refine_ls_number_reflns 5432
_refine_ls_R_factor_gt 0.0775
_refine_ls_shift/su_max 0.9875
_refine_ls_structure_factor_coef Fsqd
_refine_ls_weighting_details 'w = 1/[\s^2^(Fo^2^) + (0.05000(Max(Fo^2^,0) + 2Fc^2^)/3)^2^]'
_refine_ls_weighting_scheme calc
_refine_ls_wR_factor_ref 0.1891
_reflns_number_gt 2211
_reflns_number_total 5432
_reflns_threshold_expression F^2^>2.0\s(F^2^)
_cod_data_source_file ja0260364_s2.cif
_cod_data_source_block inada
_cod_original_cell_volume 4635.6(6)
_cod_original_sg_symbol_H-M 'P c a 21 '
_cod_original_formula_sum 'C42 H54 Cl2 N4 O12 '
_cod_database_code 4114998

loop_
_symmetry_equiv_pos_as_xyz
x,y,z
-x,-y,1/2+z
1/2-x,y,1/2+z
1/2+x,-y,z

loop_
_atom_site_label
_atom_site_type_symbol
_atom_site_fract_x
_atom_site_fract_y
_atom_site_fract_z
_atom_site_U_iso_or_equiv
_atom_site_adp_type
_atom_site_occupancy
_atom_site_calc_flag
Cl(1) Cl 0.9213(1) 0.5228(2) 0.2809(7) 0.0873(7) Uani 1.00 d
Cl(2) Cl 0.3396(1) 0.0265(2) 0.2555(7) 0.0938(7) Uani 1.00 d
O(1) O 0.5175(5) 0.699(1) 0.1079(7) 0.206(5) Uani 1.00 d
O(2) O 0.6372(5) 0.5105(5) 0.1612(7) 0.099(2) Uani 1.00 d
O(3) O 0.7445(4) 0.1964(6) 0.4313(7) 0.127(2) Uani 1.00 d
O(4) O 0.6245(4) 0.0091(4) 0.3778(7) 0.085(2) Uani 1.00 d
O(5) O 0.9999(6) 0.5760(9) 0.2970(7) 0.213(5) Uani 1.00 d
O(6) O 0.8755(9) 0.555(2) 0.2399(7) 0.331(7) Uani 1.00 d
O(7) O 0.8616(9) 0.5200(7) 0.3228(8) 0.222(5) Uani 1.00 d
O(8) O 0.9361(6) 0.4170(6) 0.2733(8) 0.167(3) Uani 1.00 d
O(9) O 0.3274(6) -0.0781(6) 0.2708(8) 0.219(5) Uani 1.00 d
O(10) O 0.2575(5) 0.0618(7) 0.2392(7) 0.186(4) Uani 1.00 d
O(11) O 0.4054(5) 0.0244(6) 0.2110(7) 0.140(3) Uani 1.00 d
O(12) O 0.3704(5) 0.0899(10) 0.2967(8) 0.270(5) Uani 1.00 d
N(1) N 0.6612(3) 0.7484(5) 0.2844(7) 0.055(1) Uani 1.00 d
N(2) N 0.7181(3) 0.6371(4) 0.1172(7) 0.061(2) Uani 1.00 d
N(3) N 0.6021(3) 0.2485(4) 0.2510(7) 0.051(1) Uani 1.00 d
N(4) N 0.5417(3) 0.1363(4) 0.4207(7) 0.056(1) Uani 1.00 d
C(1) C 0.646(1) 0.5930(7) 0.3817(8) 0.174(5) Uani 1.00 d
C(2) C 0.599(1) 0.5459(9) 0.4190(8) 0.210(7) Uani 1.00 d
C(3) C 0.5733(8) 0.5994(9) 0.4628(7) 0.116(3) Uani 1.00 d
C(4) C 0.5848(6) 0.7047(8) 0.4634(7) 0.088(3) Uani 1.00 d
C(5) C 0.6331(6) 0.7540(6) 0.4235(7) 0.075(2) Uani 1.00 d
C(6) C 0.6657(5) 0.6968(6) 0.3815(7) 0.063(2) Uani 1.00 d
C(7) C 0.7170(5) 0.7506(7) 0.3350(7) 0.064(2) Uani 1.00 d
C(8) C 0.6838(4) 0.6828(6) 0.2438(7) 0.055(2) Uani 1.00 d
C(9) C 0.6310(4) 0.6801(5) 0.1980(7) 0.054(2) Uani 1.00 d
C(10) C 0.5523(4) 0.7432(6) 0.1953(7) 0.064(2) Uani 1.00 d
C(11) C 0.5318(4) 0.8051(6) 0.2389(7) 0.063(2) Uani 1.00 d
C(12) C 0.5871(5) 0.8095(5) 0.2837(7) 0.060(2) Uani 1.00 d
C(13) C 0.4925(6) 0.7358(9) 0.1477(7) 0.095(3) Uani 1.00 d
C(14) C 0.3981(7) 0.7694(10) 0.1538(8) 0.135(4) Uani 1.00 d
C(15) C 0.6597(5) 0.6018(6) 0.1562(7) 0.068(2) Uani 1.00 d
C(16) C 0.7459(5) 0.7491(6) 0.1110(7) 0.067(2) Uani 1.00 d
C(17) C 0.7492(6) 0.5595(7) 0.0751(7) 0.091(3) Uani 1.00 d
C(18) C 0.7182(6) 0.7932(7) 0.0578(7) 0.085(3) Uani 1.00 d
C(19) C 0.8455(6) 0.7602(10) 0.1204(8) 0.110(3) Uani 1.00 d
C(20) C 0.6730(9) 0.5194(8) 0.0390(8) 0.111(4) Uani 1.00 d
C(21) C 0.8025(9) 0.4678(10) 0.0989(8) 0.139(4) Uani 1.00 d
C(22) C 0.630(1) 0.1054(8) 0.1602(7) 0.152(5) Uani 1.00 d
C(23) C 0.673(1) 0.060(1) 0.1145(8) 0.214(8) Uani 1.00 d
C(24) C 0.6814(7) 0.112(1) 0.0683(8) 0.126(4) Uani 1.00 d
C(25) C 0.6441(7) 0.2102(9) 0.0634(7) 0.101(3) Uani 1.00 d
C(26) C 0.6003(6) 0.2528(6) 0.1072(7) 0.077(2) Uani 1.00 d
C(27) C 0.5932(5) 0.2052(6) 0.1550(7) 0.065(2) Uani 1.00 d
C(28) C 0.5442(4) 0.2512(7) 0.2007(7) 0.063(2) Uani 1.00 d
C(29) C 0.5781(4) 0.1868(5) 0.2925(7) 0.051(2) Uani 1.00 d
C(30) C 0.6287(4) 0.1816(5) 0.3390(7) 0.051(2) Uani 1.00 d
C(31) C 0.7106(4) 0.2363(6) 0.3399(7) 0.055(2) Uani 1.00 d
C(32) C 0.7318(4) 0.3048(5) 0.2970(7) 0.061(2) Uani 1.00 d
C(33) C 0.6763(4) 0.3084(6) 0.2533(7) 0.061(2) Uani 1.00 d
C(34) C 0.7706(5) 0.2356(6) 0.3905(7) 0.071(2) Uani 1.00 d
C(35) C 0.8632(6) 0.271(1) 0.3849(8) 0.132(4) Uani 1.00 d
C(36) C 0.5981(5) 0.1007(5) 0.3828(7) 0.056(2) Uani 1.00 d
C(37) C 0.5171(5) 0.2479(6) 0.4255(7) 0.066(2) Uani 1.00 d
C(38) C 0.5033(6) 0.0603(6) 0.4615(7) 0.082(3) Uani 1.00 d
C(39) C 0.5442(7) 0.2922(8) 0.4815(7) 0.100(3) Uani 1.00 d
C(40) C 0.4175(6) 0.2641(9) 0.4137(7) 0.102(3) Uani 1.00 d
C(41) C 0.5734(7) 0.0179(8) 0.4983(8) 0.103(4) Uani 1.00 d
C(42) C 0.4466(7) -0.0206(8) 0.4338(8) 0.109(4) Uani 1.00 d
H(1) H 0.5732 0.3239 0.1067 0.0935 Uiso 1.00 calc
H(2) H 0.6300 0.0749 0.1987 0.1882 Uiso 1.00 calc
H(3) H 0.6418 0.2444 0.0314 0.1208 Uiso 1.00 calc
H(4) H 0.7287 0.0868 0.0467 0.1532 Uiso 1.00 calc
H(5) H 0.6630 -0.0287 0.1192 0.3502 Uiso 1.00 calc
H(6) H 0.7925 0.5942 0.0546 0.1151 Uiso 1.00 calc
H(7) H 0.4625 0.1035 0.4866 0.1025 Uiso 1.00 calc
H(8) H 0.4896 0.2078 0.2100 0.0829 Uiso 1.00 calc
H(9) H 0.5239 0.3210 0.1961 0.0829 Uiso 1.00 calc
H(10) H 0.6894 0.3558 0.2238 0.0820 Uiso 1.00 calc
H(11) H 0.7849 0.3506 0.3022 0.0798 Uiso 1.00 calc
H(12) H 0.5244 0.1432 0.2909 0.0655 Uiso 1.00 calc
H(13) H 0.5504 0.2878 0.4013 0.0804 Uiso 1.00 calc
H(14) H 0.6106 0.2799 0.4900 0.1213 Uiso 1.00 calc
H(15) H 0.5345 0.3643 0.4886 0.1213 Uiso 1.00 calc
H(16) H 0.5160 0.2526 0.5125 0.1213 Uiso 1.00 calc
H(17) H 0.3977 0.3355 0.4172 0.1192 Uiso 1.00 calc
H(18) H 0.4002 0.2349 0.3811 0.1192 Uiso 1.00 calc
H(19) H 0.3797 0.2245 0.4422 0.1192 Uiso 1.00 calc
H(20) H 0.5471 -0.0270 0.5285 0.1320 Uiso 1.00 calc
H(21) H 0.6155 -0.0249 0.4812 0.1320 Uiso 1.00 calc
H(22) H 0.6064 0.0729 0.5189 0.1320 Uiso 1.00 calc
H(23) H 0.4012 0.0114 0.4140 0.1410 Uiso 1.00 calc
H(24) H 0.4839 -0.0640 0.4130 0.1410 Uiso 1.00 calc
H(25) H 0.4173 -0.0673 0.4611 0.1410 Uiso 1.00 calc
H(26) H 0.9050 0.2106 0.3914 0.1536 Uiso 1.00 calc
H(27) H 0.8742 0.2981 0.3515 0.1536 Uiso 1.00 calc
H(28) H 0.8789 0.3224 0.4127 0.1536 Uiso 1.00 calc
H(29) H 0.5590 0.7469 0.4951 0.1027 Uiso 1.00 calc
H(30) H 0.5481 0.5615 0.4968 0.1390 Uiso 1.00 calc
H(31) H 0.5808 0.4762 0.4172 0.2670 Uiso 1.00 calc
H(32) H 0.6715 0.5516 0.3558 0.2063 Uiso 1.00 calc
H(33) H 0.6464 0.8294 0.4272 0.0924 Uiso 1.00 calc
H(34) H 0.7360 0.6358 0.2485 0.0715 Uiso 1.00 calc
H(35) H 0.4766 0.8459 0.2406 0.0776 Uiso 1.00 calc
H(36) H 0.5735 0.8584 0.3144 0.0736 Uiso 1.00 calc
H(37) H 0.3895 0.8020 0.1909 0.1596 Uiso 1.00 calc
H(38) H 0.3859 0.8262 0.1297 0.1596 Uiso 1.00 calc
H(39) H 0.3570 0.7153 0.1509 0.1596 Uiso 1.00 calc
H(40) H 0.7129 0.7899 0.1407 0.0840 Uiso 1.00 calc
H(41) H 0.7391 0.8651 0.0568 0.1084 Uiso 1.00 calc
H(42) H 0.7508 0.7526 0.0323 0.1084 Uiso 1.00 calc
H(43) H 0.6574 0.7884 0.0536 0.1084 Uiso 1.00 calc
H(44) H 0.7569 0.4279 0.1274 0.1604 Uiso 1.00 calc
H(45) H 0.8199 0.4164 0.0779 0.1604 Uiso 1.00 calc
H(46) H 0.8474 0.4895 0.1255 0.1604 Uiso 1.00 calc
H(47) H 0.8625 0.7325 0.1591 0.1402 Uiso 1.00 calc
H(48) H 0.8799 0.7191 0.0979 0.1402 Uiso 1.00 calc
H(49) H 0.8659 0.8317 0.1220 0.1402 Uiso 1.00 calc
H(50) H 0.6426 0.5783 0.0232 0.1428 Uiso 1.00 calc
H(51) H 0.6923 0.4713 0.0143 0.1428 Uiso 1.00 calc
H(52) H 0.6264 0.4842 0.0623 0.1428 Uiso 1.00 calc
H(53) H 0.7718 0.7089 0.3312 0.0818 Uiso 1.00 calc
H(54) H 0.7330 0.8191 0.3469 0.0818 Uiso 1.00 calc

loop_
_atom_site_aniso_label
_atom_site_aniso_U_11
_atom_site_aniso_U_22
_atom_site_aniso_U_33
_atom_site_aniso_U_12
_atom_site_aniso_U_13
_atom_site_aniso_U_23
Cl(1) 0.082(1) 0.076(1) 0.103(2) -0.002(1) 0.007(1) 0.026(1)
Cl(2) 0.066(1) 0.081(1) 0.135(2) 0.009(1) 0.022(1) -0.001(2)
O(1) 0.092(5) 0.47(2) 0.062(4) 0.038(7) -0.005(4) -0.066(7)
O(2) 0.150(6) 0.075(4) 0.072(4) -0.030(4) 0.020(4) -0.016(3)
O(3) 0.091(4) 0.235(8) 0.055(3) -0.023(5) -0.023(3) 0.040(4)
O(4) 0.112(4) 0.059(3) 0.086(5) 0.008(3) 0.032(4) 0.011(3)
O(5) 0.159(6) 0.28(1) 0.200(9) -0.178(7) -0.036(6) 0.024(9)
O(6) 0.25(1) 0.63(3) 0.112(6) 0.24(2) -0.077(7) 0.05(1)
O(7) 0.28(1) 0.145(7) 0.24(1) -0.054(7) 0.240(10) -0.021(7)
O(8) 0.194(7) 0.090(3) 0.218(9) -0.010(5) 0.046(8) -0.021(6)
O(9) 0.165(7) 0.094(4) 0.40(2) -0.021(5) 0.135(10) 0.081(8)
O(10) 0.086(4) 0.225(9) 0.25(1) 0.048(5) -0.066(5) -0.089(9)
O(11) 0.138(6) 0.142(6) 0.139(6) 0.043(5) 0.068(4) 0.036(5)
O(12) 0.115(5) 0.38(1) 0.32(1) -0.056(7) 0.003(7) -0.33(1)
N(1) 0.053(3) 0.070(3) 0.042(3) -0.001(2) -0.004(2) -0.001(3)
N(2) 0.061(3) 0.061(3) 0.060(4) 0.012(2) 0.001(2) -0.009(3)
N(3) 0.047(2) 0.069(3) 0.038(3) 0.006(2) 0.012(2) -0.001(3)
N(4) 0.067(3) 0.068(3) 0.034(3) -0.005(3) 0.008(2) 0.001(2)
C(1) 0.35(2) 0.061(4) 0.110(8) -0.054(8) 0.066(10) -0.003(6)
C(2) 0.43(3) 0.082(7) 0.114(9) -0.11(1) 0.12(1) -0.011(6)
C(3) 0.143(8) 0.125(6) 0.080(6) -0.036(7) 0.001(7) 0.040(5)
C(4) 0.090(5) 0.122(5) 0.052(5) 0.012(5) 0.003(4) 0.022(5)
C(5) 0.091(5) 0.075(5) 0.059(4) 0.014(4) 0.002(3) 0.011(3)
C(6) 0.067(4) 0.066(3) 0.056(4) -0.023(3) -0.015(3) -0.001(3)
C(7) 0.067(4) 0.083(6) 0.042(4) -0.014(4) -0.013(3) -0.013(4)
C(8) 0.047(3) 0.069(4) 0.048(3) -0.006(3) 0.004(3) -0.005(3)
C(9) 0.059(3) 0.064(4) 0.039(3) -0.001(3) 0.000(3) 0.002(3)
C(10) 0.059(3) 0.082(5) 0.051(4) 0.007(3) 0.014(3) 0.012(3)
C(11) 0.056(4) 0.076(5) 0.059(4) 0.007(3) 0.003(3) 0.002(4)
C(12) 0.067(4) 0.065(4) 0.049(4) 0.016(3) 0.013(3) -0.005(4)
C(13) 0.077(4) 0.136(8) 0.070(4) -0.015(5) -0.020(3) 0.033(5)
C(14) 0.094(5) 0.159(10) 0.152(10) 0.045(7) -0.056(7) -0.060(9)
C(15) 0.077(5) 0.071(4) 0.058(4) -0.002(4) 0.008(3) -0.018(3)
C(16) 0.074(3) 0.073(3) 0.055(4) -0.013(4) 0.009(3) -0.001(4)
C(17) 0.118(5) 0.111(7) 0.043(4) 0.034(5) 0.029(4) -0.012(3)
C(18) 0.096(6) 0.097(6) 0.064(5) 0.003(5) -0.007(5) 0.009(4)
C(19) 0.077(4) 0.156(10) 0.098(7) -0.020(6) -0.002(5) -0.005(7)
C(20) 0.18(1) 0.100(7) 0.050(6) -0.030(7) -0.019(6) -0.012(5)
C(21) 0.179(10) 0.126(8) 0.112(9) 0.078(8) -0.049(8) -0.022(7)
C(22) 0.30(2) 0.098(7) 0.056(5) 0.092(8) 0.001(7) 0.020(5)
C(23) 0.38(3) 0.19(1) 0.065(6) 0.17(2) 0.041(10) -0.018(7)
C(24) 0.138(8) 0.158(9) 0.082(6) 0.036(7) 0.034(7) -0.054(6)
C(25) 0.122(7) 0.135(7) 0.046(5) -0.020(6) 0.014(4) -0.021(5)
C(26) 0.105(6) 0.071(5) 0.056(4) -0.013(4) 0.003(4) -0.004(3)
C(27) 0.069(4) 0.087(4) 0.039(3) -0.016(3) -0.004(3) -0.018(3)
C(28) 0.061(4) 0.082(6) 0.046(3) 0.010(4) -0.008(3) -0.008(4)
C(29) 0.052(4) 0.064(4) 0.039(3) -0.003(3) 0.009(3) -0.004(3)
C(30) 0.058(3) 0.061(4) 0.034(3) -0.003(3) 0.009(2) 0.001(3)
C(31) 0.056(3) 0.055(4) 0.056(4) 0.003(3) -0.005(3) -0.002(3)
C(32) 0.061(4) 0.071(4) 0.050(4) -0.012(4) 0.004(3) -0.004(3)
C(33) 0.052(3) 0.070(5) 0.061(4) -0.004(3) -0.003(3) -0.004(4)
C(34) 0.066(3) 0.081(5) 0.064(4) 0.007(4) -0.024(3) 0.000(4)
C(35) 0.074(4) 0.20(1) 0.128(9) -0.053(6) -0.053(6) 0.061(9)
C(36) 0.075(4) 0.060(3) 0.032(3) 0.002(3) 0.006(3) 0.004(3)
C(37) 0.074(3) 0.071(3) 0.055(3) 0.007(4) 0.009(3) 0.011(4)
C(38) 0.090(5) 0.085(5) 0.072(5) -0.011(4) 0.030(3) 0.030(4)
C(39) 0.155(8) 0.089(6) 0.056(4) 0.002(6) 0.020(5) -0.022(4)
C(40) 0.080(4) 0.153(9) 0.072(5) 0.052(6) 0.008(4) 0.016(6)
C(41) 0.134(8) 0.109(7) 0.066(7) 0.021(6) -0.004(5) 0.024(5)
C(42) 0.129(7) 0.106(7) 0.091(7) -0.069(6) 0.049(6) 0.001(6)

loop_
_atom_type_symbol
_atom_type_description
_atom_type_scat_dispersion_real
_atom_type_scat_dispersion_imag
_atom_type_scat_source
C C 0.003 0.002
;International Tables for Crystallography
(1992, Vol. C, Tables 4.2.6.8 and 6.1.1.1)
;
H H 0.000 0.000
;International Tables for Crystallography
(1992, Vol. C, Table 6.1.1.2)
;
N N 0.006 0.003
;International Tables for Crystallography
(1992, Vol. C, Tables 4.2.6.8 and 6.1.1.1)
;
O O 0.011 0.006
;International Tables for Crystallography
(1992, Vol. C, Tables 4.2.6.8 and 6.1.1.1)
;
Cl Cl 0.148 0.159
;International Tables for Crystallography
(1992, Vol. C, Tables 4.2.6.8 and 6.1.1.1)
;

loop_
_geom_angle_atom_site_label_1
_geom_angle_atom_site_label_2
_geom_angle_atom_site_label_3
_geom_angle
_geom_angle_site_symmetry_2
_geom_angle_site_symmetry_3
_geom_angle_publ_flag
O(5) Cl(1) O(6) 120(1) 1_555 1_555 yes
O(5) Cl(1) O(7) 109.6(9) 1_555 1_555 yes
O(5) Cl(1) O(8) 111.8(8) 1_555 1_555 yes
O(6) Cl(1) O(7) 105.8(10) 1_555 1_555 yes
O(6) Cl(1) O(8) 105(1) 1_555 1_555 yes
O(7) Cl(1) O(8) 100.9(7) 1_555 1_555 yes
O(9) Cl(2) O(10) 105.8(7) 1_555 1_555 yes
O(9) Cl(2) O(11) 105.7(7) 1_555 1_555 yes
O(9) Cl(2) O(12) 113(1) 1_555 1_555 yes
O(10) Cl(2) O(11) 111.8(8) 1_555 1_555 yes
O(10) Cl(2) O(12) 109.0(7) 1_555 1_555 yes
O(11) Cl(2) O(12) 110.7(6) 1_555 1_555 yes
C(7) N(1) C(8) 120.1(6) 1_555 1_555 yes
C(7) N(1) C(12) 116.6(7) 1_555 1_555 yes
C(8) N(1) C(12) 123.3(7) 1_555 1_555 yes
C(15) N(2) C(16) 124.0(7) 1_555 1_555 yes
C(15) N(2) C(17) 118.2(7) 1_555 1_555 yes
C(16) N(2) C(17) 117.5(7) 1_555 1_555 yes
C(28) N(3) C(29) 119.7(6) 1_555 1_555 yes
C(28) N(3) C(33) 119.5(7) 1_555 1_555 yes
C(29) N(3) C(33) 120.8(7) 1_555 1_555 yes
C(36) N(4) C(37) 122.5(6) 1_555 1_555 yes
C(36) N(4) C(38) 120.0(7) 1_555 1_555 yes
C(37) N(4) C(38) 117.4(6) 1_555 1_555 yes
C(2) C(1) C(6) 124(1) 1_555 1_555 yes
C(1) C(2) C(3) 120(1) 1_555 1_555 yes
C(2) C(3) C(4) 118(1) 1_555 1_555 yes
C(3) C(4) C(5) 120(1) 1_555 1_555 yes
C(4) C(5) C(6) 120.0(9) 1_555 1_555 yes
C(1) C(6) C(5) 115.9(9) 1_555 1_555 yes
C(1) C(6) C(7) 122.7(9) 1_555 1_555 yes
C(5) C(6) C(7) 121.2(8) 1_555 1_555 yes
N(1) C(7) C(6) 110.1(6) 1_555 1_555 yes
N(1) C(8) C(9) 119.6(7) 1_555 1_555 yes
C(8) C(9) C(10) 119.3(7) 1_555 1_555 yes
C(8) C(9) C(15) 115.4(7) 1_555 1_555 yes
C(10) C(9) C(15) 125.1(7) 1_555 1_555 yes
C(9) C(10) C(11) 117.9(8) 1_555 1_555 yes
C(9) C(10) C(13) 119.7(9) 1_555 1_555 yes
C(11) C(10) C(13) 122.3(8) 1_555 1_555 yes
C(10) C(11) C(12) 121.8(7) 1_555 1_555 yes
N(1) C(12) C(11) 118.1(8) 1_555 1_555 yes
O(1) C(13) C(10) 121(1) 1_555 1_555 yes
O(1) C(13) C(14) 120.9(10) 1_555 1_555 yes
C(10) C(13) C(14) 117(1) 1_555 1_555 yes
O(2) C(15) N(2) 124.0(8) 1_555 1_555 yes
O(2) C(15) C(9) 118.5(8) 1_555 1_555 yes
N(2) C(15) C(9) 117.2(7) 1_555 1_555 yes
N(2) C(16) C(18) 111.9(7) 1_555 1_555 yes
N(2) C(16) C(19) 110.3(9) 1_555 1_555 yes
C(18) C(16) C(19) 111.9(8) 1_555 1_555 yes
N(2) C(17) C(20) 112.9(8) 1_555 1_555 yes
N(2) C(17) C(21) 113.0(8) 1_555 1_555 yes
C(20) C(17) C(21) 111(1) 1_555 1_555 yes
C(23) C(22) C(27) 118(1) 1_555 1_555 yes
C(22) C(23) C(24) 122(1) 1_555 1_555 yes
C(23) C(24) C(25) 119(1) 1_555 1_555 yes
C(24) C(25) C(26) 118(1) 1_555 1_555 yes
C(25) C(26) C(27) 124.4(10) 1_555 1_555 yes
C(22) C(27) C(26) 117.5(9) 1_555 1_555 yes
C(22) C(27) C(28) 119.2(9) 1_555 1_555 yes
C(26) C(27) C(28) 123.3(8) 1_555 1_555 yes
N(3) C(28) C(27) 110.4(6) 1_555 1_555 yes
N(3) C(29) C(30) 121.7(7) 1_555 1_555 yes
C(29) C(30) C(31) 117.9(7) 1_555 1_555 yes
C(29) C(30) C(36) 117.2(6) 1_555 1_555 yes
C(31) C(30) C(36) 124.1(7) 1_555 1_555 yes
C(30) C(31) C(32) 118.8(7) 1_555 1_555 yes
C(30) C(31) C(34) 121.0(7) 1_555 1_555 yes
C(32) C(31) C(34) 119.5(7) 1_555 1_555 yes
C(31) C(32) C(33) 119.1(7) 1_555 1_555 yes
N(3) C(33) C(32) 121.2(8) 1_555 1_555 yes
O(3) C(34) C(31) 120.6(8) 1_555 1_555 yes
O(3) C(34) C(35) 121.1(8) 1_555 1_555 yes
C(31) C(34) C(35) 117.8(8) 1_555 1_555 yes
O(4) C(36) N(4) 126.0(7) 1_555 1_555 yes
O(4) C(36) C(30) 116.9(7) 1_555 1_555 yes
N(4) C(36) C(30) 117.0(6) 1_555 1_555 yes
N(4) C(37) C(39) 110.7(7) 1_555 1_555 yes
N(4) C(37) C(40) 111.1(8) 1_555 1_555 yes
C(39) C(37) C(40) 112.0(8) 1_555 1_555 yes
N(4) C(38) C(41) 112.3(8) 1_555 1_555 yes
N(4) C(38) C(42) 109.3(8) 1_555 1_555 yes
C(41) C(38) C(42) 115.8(10) 1_555 1_555 yes

loop_
_geom_bond_atom_site_label_1
_geom_bond_atom_site_label_2
_geom_bond_distance
_geom_bond_publ_flag
Cl(1) O(5) 1.402(7) yes
Cl(1) O(6) 1.29(1) yes
Cl(1) O(7) 1.367(9) yes
Cl(1) O(8) 1.365(8) yes
Cl(2) O(9) 1.378(8) yes
Cl(2) O(10) 1.357(8) yes
Cl(2) O(11) 1.475(10) yes
Cl(2) O(12) 1.372(8) yes
O(1) C(13) 1.15(1) yes
O(2) C(15) 1.203(10) yes
O(3) C(34) 1.19(1) yes
O(4) C(36) 1.223(8) yes
N(1) C(7) 1.505(10) yes
N(1) C(8) 1.340(10) yes
N(1) C(12) 1.341(9) yes
N(2) C(15) 1.37(1) yes
N(2) C(16) 1.47(1) yes
N(2) C(17) 1.50(1) yes
N(3) C(28) 1.518(10) yes
N(3) C(29) 1.342(10) yes
N(3) C(33) 1.333(9) yes
N(4) C(36) 1.337(9) yes
N(4) C(37) 1.46(1) yes
N(4) C(38) 1.506(10) yes
C(1) C(2) 1.30(2) yes
C(1) C(6) 1.34(1) yes
C(2) C(3) 1.34(2) yes
C(3) C(4) 1.33(1) yes
C(4) C(5) 1.37(1) yes
C(5) C(6) 1.36(1) yes
C(6) C(7) 1.54(1) yes
C(8) C(9) 1.38(1) yes
C(9) C(10) 1.42(1) yes
C(9) C(15) 1.49(1) yes
C(10) C(11) 1.37(1) yes
C(10) C(13) 1.48(1) yes
C(11) C(12) 1.39(1) yes
C(13) C(14) 1.47(2) yes
C(16) C(18) 1.49(1) yes
C(16) C(19) 1.50(1) yes
C(17) C(20) 1.53(2) yes
C(17) C(21) 1.52(1) yes
C(22) C(23) 1.43(2) yes
C(22) C(27) 1.37(1) yes
C(23) C(24) 1.32(2) yes
C(24) C(25) 1.36(2) yes
C(25) C(26) 1.38(1) yes
C(26) C(27) 1.33(1) yes
C(27) C(28) 1.46(1) yes
C(29) C(30) 1.37(1) yes
C(30) C(31) 1.40(1) yes
C(30) C(36) 1.559(10) yes
C(31) C(32) 1.41(1) yes
C(31) C(34) 1.54(1) yes
C(32) C(33) 1.36(1) yes
C(34) C(35) 1.45(1) yes
C(37) C(39) 1.55(1) yes
C(37) C(40) 1.52(1) yes
C(38) C(41) 1.48(2) yes
C(38) C(42) 1.50(1) yes

loop_
_geom_contact_atom_site_label_1
_geom_contact_atom_site_label_2
_geom_contact_distance
_geom_contact_site_symmetry_2
O(1) C(39) 3.27(1) 2_664
O(2) C(33) 3.47(1) .
O(2) C(26) 3.55(1) .
O(4) C(5) 3.40(1) 1_545
O(4) C(12) 3.47(1) 1_545
O(5) N(3) 2.91(1) 4_565
O(5) C(33) 3.18(1) 4_565
O(5) C(29) 3.21(1) 4_565
O(5) C(28) 3.30(1) 4_565
O(6) C(8) 3.27(1) .
O(7) C(32) 3.39(1) .
O(7) C(35) 3.49(2) .
O(8) C(11) 3.24(1) 4_565
O(8) C(10) 3.28(1) 4_565
O(8) C(32) 3.40(1) .
O(8) C(35) 3.50(2) .
O(9) C(31) 3.15(1) 4_455
O(9) C(32) 3.25(1) 4_455
O(9) C(11) 3.47(1) 1_545
O(10) N(1) 3.00(1) 4_465
O(10) C(12) 3.20(1) 4_465
O(10) C(8) 3.39(1) 4_465
O(10) C(7) 3.40(1) 4_465
O(10) C(22) 3.44(1) 4_455
O(11) C(11) 3.41(1) 1_545
O(11) C(14) 3.51(2) 1_545
O(11) C(28) 3.53(1) .
O(12) C(7) 3.17(1) 4_465
O(12) C(29) 3.32(1) .
C(7) C(40) 3.57(1) 4_565
C(14) C(21) 3.58(2) 4_465
C(19) C(28) 3.56(1) 4_565
C(35) C(42) 3.60(2) 4_555

loop_
_geom_torsion_atom_site_label_1
_geom_torsion_atom_site_label_2
_geom_torsion_atom_site_label_3
_geom_torsion_atom_site_label_4
_geom_torsion
_geom_torsion_site_symmetry_1
_geom_torsion_site_symmetry_2
_geom_torsion_site_symmetry_3
_geom_torsion_site_symmetry_4
_geom_torsion_publ_flag
O(1) C(13) C(10) C(9) -18(1) 1_555 1_555 1_555 1_555 yes
O(1) C(13) C(10) C(11) 165(1) 1_555 1_555 1_555 1_555 yes
O(2) C(15) N(2) C(16) 179.9(10) 1_555 1_555 1_555 1_555 yes
O(2) C(15) N(2) C(17) 5(1) 1_555 1_555 1_555 1_555 yes
O(2) C(15) C(9) C(8) 82(1) 1_555 1_555 1_555 1_555 yes
O(2) C(15) C(9) C(10) -92(1) 1_555 1_555 1_555 1_555 yes
O(3) C(34) C(31) C(30) -6(1) 1_555 1_555 1_555 1_555 yes
O(3) C(34) C(31) C(32) 164.1(9) 1_555 1_555 1_555 1_555 yes
O(4) C(36) N(4) C(37) 176.9(9) 1_555 1_555 1_555 1_555 yes
O(4) C(36) N(4) C(38) -1(1) 1_555 1_555 1_555 1_555 yes
O(4) C(36) C(30) C(29) 84.7(10) 1_555 1_555 1_555 1_555 yes
O(4) C(36) C(30) C(31) -84(1) 1_555 1_555 1_555 1_555 yes
N(1) C(7) C(6) C(1) 65(1) 1_555 1_555 1_555 1_555 yes
N(1) C(7) C(6) C(5) -110.3(9) 1_555 1_555 1_555 1_555 yes
N(1) C(8) C(9) C(10) -2(1) 1_555 1_555 1_555 1_555 yes
N(1) C(8) C(9) C(15) -177.7(7) 1_555 1_555 1_555 1_555 yes
N(1) C(12) C(11) C(10) -2(1) 1_555 1_555 1_555 1_555 yes
N(2) C(15) C(9) C(8) -91.5(9) 1_555 1_555 1_555 1_555 yes
N(2) C(15) C(9) C(10) 93.2(10) 1_555 1_555 1_555 1_555 yes
N(3) C(28) C(27) C(22) 53(1) 1_555 1_555 1_555 1_555 yes
N(3) C(28) C(27) C(26) -130.3(9) 1_555 1_555 1_555 1_555 yes
N(3) C(29) C(30) C(31) -5(1) 1_555 1_555 1_555 1_555 yes
N(3) C(29) C(30) C(36) -175.5(6) 1_555 1_555 1_555 1_555 yes
N(3) C(33) C(32) C(31) 0(1) 1_555 1_555 1_555 1_555 yes
N(4) C(36) C(30) C(29) -91.6(9) 1_555 1_555 1_555 1_555 yes
N(4) C(36) C(30) C(31) 99.0(9) 1_555 1_555 1_555 1_555 yes
C(1) C(2) C(3) C(4) 9(3) 1_555 1_555 1_555 1_555 yes
C(1) C(6) C(5) C(4) 1(1) 1_555 1_555 1_555 1_555 yes
C(2) C(1) C(6) C(5) -1(2) 1_555 1_555 1_555 1_555 yes
C(2) C(1) C(6) C(7) -176(1) 1_555 1_555 1_555 1_555 yes
C(2) C(3) C(4) C(5) -8(2) 1_555 1_555 1_555 1_555 yes
C(3) C(2) C(1) C(6) -4(3) 1_555 1_555 1_555 1_555 yes
C(3) C(4) C(5) C(6) 3(1) 1_555 1_555 1_555 1_555 yes
C(4) C(5) C(6) C(7) 177.6(8) 1_555 1_555 1_555 1_555 yes
C(6) C(7) N(1) C(8) -107.4(8) 1_555 1_555 1_555 1_555 yes
C(6) C(7) N(1) C(12) 69.2(10) 1_555 1_555 1_555 1_555 yes
C(7) N(1) C(8) C(9) 178.9(7) 1_555 1_555 1_555 1_555 yes
C(7) N(1) C(12) C(11) -176.9(7) 1_555 1_555 1_555 1_555 yes
C(8) N(1) C(12) C(11) 0(1) 1_555 1_555 1_555 1_555 yes
C(8) C(9) C(10) C(11) 0(1) 1_555 1_555 1_555 1_555 yes
C(8) C(9) C(10) C(13) -176.3(8) 1_555 1_555 1_555 1_555 yes
C(9) C(8) N(1) C(12) 2(1) 1_555 1_555 1_555 1_555 yes
C(9) C(10) C(11) C(12) 2(1) 1_555 1_555 1_555 1_555 yes
C(9) C(10) C(13) C(14) 157(1) 1_555 1_555 1_555 1_555 yes
C(9) C(15) N(2) C(16) -6(1) 1_555 1_555 1_555 1_555 yes
C(9) C(15) N(2) C(17) 179.0(7) 1_555 1_555 1_555 1_555 yes
C(11) C(10) C(9) C(15) 175.0(8) 1_555 1_555 1_555 1_555 yes
C(11) C(10) C(13) C(14) -18(1) 1_555 1_555 1_555 1_555 yes
C(12) C(11) C(10) C(13) 178.3(8) 1_555 1_555 1_555 1_555 yes
C(13) C(10) C(9) C(15) -1(1) 1_555 1_555 1_555 1_555 yes
C(15) N(2) C(16) C(18) -118.3(9) 1_555 1_555 1_555 1_555 yes
C(15) N(2) C(16) C(19) 116.4(9) 1_555 1_555 1_555 1_555 yes
C(15) N(2) C(17) C(20) 64(1) 1_555 1_555 1_555 1_555 yes
C(15) N(2) C(17) C(21) -62(1) 1_555 1_555 1_555 1_555 yes
C(16) N(2) C(17) C(20) -109.9(9) 1_555 1_555 1_555 1_555 yes
C(16) N(2) C(17) C(21) 122.3(10) 1_555 1_555 1_555 1_555 yes
C(17) N(2) C(16) C(18) 56.1(10) 1_555 1_555 1_555 1_555 yes
C(17) N(2) C(16) C(19) -69.1(10) 1_555 1_555 1_555 1_555 yes
C(22) C(23) C(24) C(25) -1(3) 1_555 1_555 1_555 1_555 yes
C(22) C(27) C(26) C(25) -1(1) 1_555 1_555 1_555 1_555 yes
C(23) C(22) C(27) C(26) 0(2) 1_555 1_555 1_555 1_555 yes
C(23) C(22) C(27) C(28) 177(1) 1_555 1_555 1_555 1_555 yes
C(23) C(24) C(25) C(26) 0(2) 1_555 1_555 1_555 1_555 yes
C(24) C(23) C(22) C(27) 0(3) 1_555 1_555 1_555 1_555 yes
C(24) C(25) C(26) C(27) 1(1) 1_555 1_555 1_555 1_555 yes
C(25) C(26) C(27) C(28) -178.6(9) 1_555 1_555 1_555 1_555 yes
C(27) C(28) N(3) C(29) -113.6(8) 1_555 1_555 1_555 1_555 yes
C(27) C(28) N(3) C(33) 66.6(10) 1_555 1_555 1_555 1_555 yes
C(28) N(3) C(29) C(30) 179.8(7) 1_555 1_555 1_555 1_555 yes
C(28) N(3) C(33) C(32) -177.3(7) 1_555 1_555 1_555 1_555 yes
C(29) N(3) C(33) C(32) 2(1) 1_555 1_555 1_555 1_555 yes
C(29) C(30) C(31) C(32) 8(1) 1_555 1_555 1_555 1_555 yes
C(29) C(30) C(31) C(34) 179.2(7) 1_555 1_555 1_555 1_555 yes
C(30) C(29) N(3) C(33) 0(1) 1_555 1_555 1_555 1_555 yes
C(30) C(31) C(32) C(33) -6(1) 1_555 1_555 1_555 1_555 yes
C(30) C(31) C(34) C(35) 165.7(10) 1_555 1_555 1_555 1_555 yes
C(30) C(36) N(4) C(37) -7(1) 1_555 1_555 1_555 1_555 yes
C(30) C(36) N(4) C(38) 174.8(7) 1_555 1_555 1_555 1_555 yes
C(32) C(31) C(30) C(36) 178.0(7) 1_555 1_555 1_555 1_555 yes
C(32) C(31) C(34) C(35) -23(1) 1_555 1_555 1_555 1_555 yes
C(33) C(32) C(31) C(34) -177.0(7) 1_555 1_555 1_555 1_555 yes
C(34) C(31) C(30) C(36) -11(1) 1_555 1_555 1_555 1_555 yes
C(36) N(4) C(37) C(39) -120.3(8) 1_555 1_555 1_555 1_555 yes
C(36) N(4) C(37) C(40) 114.6(8) 1_555 1_555 1_555 1_555 yes
C(36) N(4) C(38) C(41) 66(1) 1_555 1_555 1_555 1_555 yes
C(36) N(4) C(38) C(42) -63(1) 1_555 1_555 1_555 1_555 yes
C(37) N(4) C(38) C(41) -111.5(9) 1_555 1_555 1_555 1_555 yes
C(37) N(4) C(38) C(42) 118.5(9) 1_555 1_555 1_555 1_555 yes
C(38) N(4) C(37) C(39) 57.8(10) 1_555 1_555 1_555 1_555 yes
C(38) N(4) C(37) C(40) -67.4(9) 1_555 1_555 1_555 1_555 yes

loop_
_cod_related_entry_id
_cod_related_entry_database
_cod_related_entry_code
1 ChemSpider 30660531
